data_4003299
loop_
_publ_author_name
'Dang, Yangyang'
'Zhong, Cheng'
'Zhang, Guodong'
'Ju, Dianxing'
'Wang, Lei'
'Xia, Shengqing'
'Xia, Haibing'
'Tao, Xutang'

_publ_section_title
;
 Crystallographic Investigations into Properties of Acentric Hybrid
 Perovskite Single Crystals NH(CH3)3SnX3 (X = Cl, Br)
;
_journal_issue 19
_journal_name_full 'Chemistry of Materials'
_journal_page_first 6968
_journal_paper_doi 10.1021/acs.chemmater.6b02653
_journal_volume 28
_journal_year 2016
_chemical_formula_sum 'C3 H10 Cl3 N Sn'
_chemical_formula_weight 285.16
_space_group_IT_number 9
_space_group_name_Hall 'C -2yc'
_space_group_name_H-M_alt 'C 1 c 1'
_symmetry_cell_setting monoclinic
_symmetry_space_group_name_H-M 'C 1 c 1'
_atom_sites_solution_hydrogens none
_atom_sites_solution_primary direct
_atom_sites_solution_secondary difmap
_audit_creation_method SHELXL-97
_cell_angle_alpha 90.00
_cell_angle_beta 92.172(9)
_cell_angle_gamma 90.00
_cell_formula_units_Z 4
_cell_length_a 9.370(7)
_cell_length_b 8.267(7)
_cell_length_c 12.355(10)
_cell_measurement_reflns_used 1615
_cell_measurement_temperature 260
_cell_measurement_theta_max 26.38
_cell_measurement_theta_min 3.29
_cell_volume 956.4(13)
_computing_cell_refinement 'Bruker SAINT'
_computing_data_collection 'Bruker APEX2'
_computing_data_reduction 'Bruker SAINT'
_computing_molecular_graphics 'Bruker SHELXTL'
_computing_publication_material 'Bruker SHELXTL'
_computing_structure_refinement 'SHELXL-97 (Sheldrick, 1997)'
_computing_structure_solution 'SHELXS-97 (Sheldrick, 1990)'
_diffrn_ambient_temperature 260
_diffrn_measured_fraction_theta_full 0.974
_diffrn_measured_fraction_theta_max 0.974
_diffrn_measurement_device_type 'Bruker APEX-II CCD'
_diffrn_measurement_method '\f and \w scans'
_diffrn_radiation_monochromator graphite
_diffrn_radiation_source 'fine-focus sealed tube'
_diffrn_radiation_type MoK\a
_diffrn_radiation_wavelength 0.71073
_diffrn_reflns_av_R_equivalents 0.0301
_diffrn_reflns_av_sigmaI/netI 0.0540
_diffrn_reflns_limit_h_max 10
_diffrn_reflns_limit_h_min -11
_diffrn_reflns_limit_k_max 9
_diffrn_reflns_limit_k_min -9
_diffrn_reflns_limit_l_max 14
_diffrn_reflns_limit_l_min -14
_diffrn_reflns_number 2135
_diffrn_reflns_theta_full 25.00
_diffrn_reflns_theta_max 25.00
_diffrn_reflns_theta_min 3.29
_exptl_absorpt_coefficient_mu 3.431
_exptl_absorpt_correction_T_max 0.7254
_exptl_absorpt_correction_T_min 0.6640
_exptl_absorpt_correction_type multi-scan
_exptl_absorpt_process_details sadabs
_exptl_crystal_colour colorless
_exptl_crystal_density_diffrn 1.980
_exptl_crystal_density_method 'not measured'
_exptl_crystal_description plate
_exptl_crystal_F_000 544
_exptl_crystal_size_max 0.13
_exptl_crystal_size_mid 0.11
_exptl_crystal_size_min 0.10
_refine_diff_density_max 2.380
_refine_diff_density_min -0.948
_refine_diff_density_rms 0.325
_refine_ls_abs_structure_details 'Flack H D (1983), Acta Cryst. A39, 876-881'
_refine_ls_abs_structure_Flack 0.21(14)
_refine_ls_extinction_coef 0.011(2)
_refine_ls_extinction_expression Fc^*^=kFc[1+0.001xFc^2^\l^3^/sin(2\q)]^-1/4^
_refine_ls_extinction_method SHELXL
_refine_ls_goodness_of_fit_ref 1.065
_refine_ls_hydrogen_treatment none
_refine_ls_matrix_type full
_refine_ls_number_parameters 83
_refine_ls_number_reflns 1445
_refine_ls_number_restraints 2
_refine_ls_restrained_S_all 1.064
_refine_ls_R_factor_all 0.0815
_refine_ls_R_factor_gt 0.0805
_refine_ls_shift/su_max 0.000
_refine_ls_shift/su_mean 0.000
_refine_ls_structure_factor_coef Fsqd
_refine_ls_weighting_details 'calc w=1/[\s^2^(Fo^2^)+(0.1264P)^2^+30.6032P] where P=(Fo^2^+2Fc^2^)/3'
_refine_ls_weighting_scheme calc
_refine_ls_wR_factor_gt 0.2178
_refine_ls_wR_factor_ref 0.2186
_reflns_number_gt 1404
_reflns_number_total 1445
_reflns_threshold_expression >2sigma(I)
_cod_data_source_file cm6b02653_si_002.cif
_cod_data_source_block x1
_cod_original_sg_symbol_H-M Cc
_cod_database_code 4003299

loop_
_symmetry_equiv_pos_as_xyz
'x, y, z'
'x, -y, z+1/2'
'x+1/2, y+1/2, z'
'x+1/2, -y+1/2, z+1/2'

loop_
_atom_site_label
_atom_site_type_symbol
_atom_site_fract_x
_atom_site_fract_y
_atom_site_fract_z
_atom_site_U_iso_or_equiv
_atom_site_adp_type
_atom_site_occupancy
_atom_site_symmetry_multiplicity
_atom_site_calc_flag
_atom_site_refinement_flags
Sn1 Sn 1.0187(6) 0.9604(4) 0.7412(6) 0.0306(8) Uani 0.50 1 d P
Sn2 Sn 1.020(2) 0.9570(5) 0.7347(15) 0.134(5) Uani 0.50 1 d P
Cl1 Cl 1.0471(8) 0.9778(7) 0.9399(6) 0.0677(17) Uani 1 1 d .
Cl2 Cl 1.1988(9) 0.7428(9) 0.7378(6) 0.081(2) Uani 1 1 d .
Cl3 Cl 0.8270(6) 0.7472(10) 0.7525(7) 0.078(2) Uani 1 1 d .
N1 N 0.530(2) 1.0654(19) 0.9612(15) 0.051(4) Uani 1 1 d .
C1 C 0.494(4) 0.911(3) 0.903(3) 0.107(12) Uani 1 1 d .
C2 C 0.429(3) 1.100(5) 1.049(3) 0.099(11) Uani 1 1 d .
C3 C 0.684(5) 1.070(5) 0.999(6) 0.19(3) Uani 1 1 d .

loop_
_atom_site_aniso_label
_atom_site_aniso_U_11
_atom_site_aniso_U_22
_atom_site_aniso_U_33
_atom_site_aniso_U_23
_atom_site_aniso_U_13
_atom_site_aniso_U_12
Sn1 0.0185(11) 0.0377(17) 0.0358(18) 0.0093(18) 0.0043(8) -0.0002(14)
Sn2 0.349(13) 0.030(2) 0.022(3) 0.008(2) 0.002(3) 0.013(4)
Cl1 0.105(5) 0.054(3) 0.044(3) -0.002(2) 0.005(3) 0.006(3)
Cl2 0.144(7) 0.048(3) 0.051(4) 0.003(3) 0.011(4) 0.013(4)
Cl3 0.037(3) 0.074(4) 0.123(7) 0.012(4) 0.000(3) -0.007(3)
N1 0.078(12) 0.030(7) 0.043(8) 0.005(6) -0.002(8) -0.007(6)
C1 0.16(3) 0.032(11) 0.13(3) -0.051(16) -0.01(2) -0.009(15)
C2 0.069(19) 0.10(2) 0.13(3) -0.01(2) 0.05(2) -0.019(16)
C3 0.13(3) 0.08(2) 0.33(8) 0.10(4) -0.15(5) -0.03(2)

loop_
_atom_type_symbol
_atom_type_description
_atom_type_scat_dispersion_real
_atom_type_scat_dispersion_imag
_atom_type_scat_source
C C 0.0033 0.0016 'International Tables Vol C Tables 4.2.6.8 and 6.1.1.4'
H H 0.0000 0.0000 'International Tables Vol C Tables 4.2.6.8 and 6.1.1.4'
N N 0.0061 0.0033 'International Tables Vol C Tables 4.2.6.8 and 6.1.1.4'
Cl Cl 0.1484 0.1585 'International Tables Vol C Tables 4.2.6.8 and 6.1.1.4'
Sn Sn -0.6537 1.4246 'International Tables Vol C Tables 4.2.6.8 and 6.1.1.4'

loop_
_geom_angle_atom_site_label_1
_geom_angle_atom_site_label_2
_geom_angle_atom_site_label_3
_geom_angle
Cl2 Sn1 Cl1 90.7(3)
Cl2 Sn1 Cl3 88.9(2)
Cl1 Sn1 Cl3 92.0(4)
Cl2 Sn2 Cl1 89.5(6)
Cl2 Sn2 Cl3 89.6(3)
Cl1 Sn2 Cl3 90.3(6)
Sn2 Cl1 Sn1 0.7(5)
Sn2 Cl2 Sn1 1.9(6)
Sn2 Cl3 Sn1 1.9(6)
C3 N1 C2 113(4)
C3 N1 C1 111(3)
C2 N1 C1 112(2)

loop_
_geom_bond_atom_site_label_1
_geom_bond_atom_site_label_2
_geom_bond_distance
Sn1 Cl2 2.468(10)
Sn1 Cl1 2.463(12)
Sn1 Cl3 2.524(8)
Sn2 Cl2 2.438(17)
Sn2 Cl1 2.543(16)
Sn2 Cl3 2.521(19)
N1 C3 1.50(4)
N1 C2 1.49(4)
N1 C1 1.50(3)
